data_4087006
loop_
_publ_author_name
'Curto, Sheila G.'
'Esteruelas, Miguel A.'
'Oliv\'an, Montserrat'
'O\~nate, Enrique'
'V\'elez, Andrea'

_publ_section_title
;
 Selective C--Cl Bond Oxidative Addition of Chloroarenes to a POP--Rhodium
 Complex
;
_journal_issue 1
_journal_name_full Organometallics
_journal_page_first 114
_journal_paper_doi 10.1021/acs.organomet.6b00615
_journal_volume 36
_journal_year 2017
_chemical_formula_sum 'C33 H44 Cl3 O P2 Rh'
_chemical_formula_weight 727.88
_chemical_name_systematic
; 
 ? 
;
_space_group_IT_number 14
_symmetry_cell_setting monoclinic
_symmetry_space_group_name_Hall '-P 2yn'
_symmetry_space_group_name_H-M 'P 1 21/n 1'
_atom_sites_solution_hydrogens geom
_atom_sites_solution_primary direct
_atom_sites_solution_secondary difmap
_audit_creation_method SHELXL-97
_cell_angle_alpha 90.00
_cell_angle_beta 112.216(4)
_cell_angle_gamma 90.00
_cell_formula_units_Z 4
_cell_length_a 11.854(3)
_cell_length_b 23.722(6)
_cell_length_c 12.685(3)
_cell_measurement_reflns_used 1718
_cell_measurement_temperature 100(2)
_cell_measurement_theta_max 20
_cell_measurement_theta_min 2
_cell_volume 3302.2(14)
_computing_cell_refinement 'SAINT+ v. 7.56a (Bruker AXS, 2008)'
_computing_data_collection 'apex2 v. 7.0 (Bruker AXS, 2009)'
_computing_data_reduction 'SAINT+ v. 7.56a (Bruker AXS, 2008)'
_computing_molecular_graphics 'XP, SHELXTL v. 6.14 (Bruker, 2000)'
_computing_publication_material 'XCIF, SHELXTL v. 6.14 (Bruker, 2000)'
_computing_structure_refinement 'SHELXL-97 (Sheldrick, 1997)'
_computing_structure_solution 'SHELXS-97 (Sheldrick, 1990)'
_diffrn_ambient_temperature 100(2)
_diffrn_detector_area_resol_mean 8.33
_diffrn_measured_fraction_theta_full 0.988
_diffrn_measured_fraction_theta_max 0.988
_diffrn_measurement_device_type 'Bruker APEX DUO system'
_diffrn_measurement_method '\w rotations with narrow frames'
_diffrn_radiation_monochromator graphite
_diffrn_radiation_source 'fine-focus sealed tube'
_diffrn_radiation_type MoK\a
_diffrn_radiation_wavelength 0.71073
_diffrn_reflns_av_R_equivalents 0.1345
_diffrn_reflns_av_sigmaI/netI 0.1206
_diffrn_reflns_limit_h_max 14
_diffrn_reflns_limit_h_min -14
_diffrn_reflns_limit_k_max 25
_diffrn_reflns_limit_k_min -28
_diffrn_reflns_limit_l_max 14
_diffrn_reflns_limit_l_min -15
_diffrn_reflns_number 26023
_diffrn_reflns_theta_full 25.42
_diffrn_reflns_theta_max 25.42
_diffrn_reflns_theta_min 1.72
_diffrn_standards_decay_% 0
_exptl_absorpt_coefficient_mu 0.882
_exptl_absorpt_correction_T_max 0.862
_exptl_absorpt_correction_T_min 0.691
_exptl_absorpt_correction_type multi-scan
_exptl_absorpt_process_details
;
Absorption correction performed with SADABS program. This is based on the
method of Blessing: Blessing, R. H., Acta Crystallogr., Sect. A 1995, 51, 33.

SADABS: Area-Detector Absorption Correction. Bruker-AXS 
within SAINT+ package, v. 6.1 (2000).
;
_exptl_crystal_colour orange
_exptl_crystal_density_diffrn 1.464
_exptl_crystal_density_method 'not measured'
_exptl_crystal_description 'irregular block'
_exptl_crystal_F_000 1504
_exptl_crystal_size_max 0.18
_exptl_crystal_size_mid 0.11
_exptl_crystal_size_min 0.10
_refine_diff_density_max 1.064
_refine_diff_density_min -0.661
_refine_diff_density_rms 0.135
_refine_ls_extinction_method none
_refine_ls_goodness_of_fit_ref 1.029
_refine_ls_hydrogen_treatment mixed
_refine_ls_matrix_type full
_refine_ls_number_parameters 373
_refine_ls_number_reflns 6036
_refine_ls_number_restraints 8
_refine_ls_restrained_S_all 1.031
_refine_ls_R_factor_all 0.1309
_refine_ls_R_factor_gt 0.0579
_refine_ls_shift/su_max 0.001
_refine_ls_shift/su_mean 0.000
_refine_ls_structure_factor_coef Fsqd
_refine_ls_weighting_details 'calc w=1/[\s^2^(Fo^2^)+(0.0606P)^2^+4.8393P] where P=(Fo^2^+2Fc^2^)/3'
_refine_ls_weighting_scheme calc
_refine_ls_wR_factor_gt 0.1222
_refine_ls_wR_factor_ref 0.1520
_reflns_number_gt 3498
_reflns_number_total 6036
_reflns_threshold_expression >2sigma(I)
_cod_data_source_file om6b00615_si_002.cif
_cod_data_source_block 27-enriquen113b
_cod_original_cell_volume 3302.3(14)
_cod_original_sg_symbol_H-M P21/n
_cod_database_code 4087006

loop_
_symmetry_equiv_pos_as_xyz
'x, y, z'
'-x+1/2, y+1/2, -z+1/2'
'-x, -y, -z'
'x-1/2, -y-1/2, z-1/2'

loop_
_atom_site_label
_atom_site_type_symbol
_atom_site_fract_x
_atom_site_fract_y
_atom_site_fract_z
_atom_site_U_iso_or_equiv
_atom_site_adp_type
_atom_site_occupancy
_atom_site_symmetry_multiplicity
_atom_site_calc_flag
_atom_site_refinement_flags
_atom_site_disorder_assembly
_atom_site_disorder_group
Rh Rh 0.06129(5) 0.87191(2) 0.22763(5) 0.02122(17) Uani 1 1 d D . .
H01 H -0.053(4) 0.905(2) 0.142(4) 0.025 Uiso 1 1 d D . .
Cl1 Cl 0.24829(18) 0.81229(8) 0.32397(18) 0.0385(5) Uani 1 1 d . . .
Cl2 Cl -0.22157(18) 0.93233(8) 0.21425(18) 0.0367(5) Uani 1 1 d . . .
Cl3 Cl -0.3498(2) 0.89142(9) 0.3723(2) 0.0493(6) Uani 1 1 d . . .
P1 P -0.03050(17) 0.80194(8) 0.09780(17) 0.0236(4) Uani 1 1 d . . .
P2 P 0.15693(19) 0.95446(8) 0.30556(17) 0.0264(5) Uani 1 1 d . A .
O1 O 0.1620(4) 0.88512(17) 0.1136(4) 0.0228(11) Uani 1 1 d . . .
C1 C -0.0329(7) 0.8609(3) 0.3288(6) 0.0289(18) Uani 1 1 d . . .
C2 C -0.1459(7) 0.8826(3) 0.3189(6) 0.034(2) Uani 1 1 d . . .
C3 C -0.2046(7) 0.8657(3) 0.3929(7) 0.0350(19) Uani 1 1 d . . .
C4 C -0.1506(8) 0.8287(3) 0.4805(7) 0.039(2) Uani 1 1 d . . .
H4 H -0.1909 0.8166 0.5286 0.047 Uiso 1 1 calc R . .
C5 C -0.0359(8) 0.8096(3) 0.4960(7) 0.038(2) Uani 1 1 d . . .
H5 H 0.0049 0.7854 0.5586 0.046 Uiso 1 1 calc R . .
C6 C 0.0220(8) 0.8244(3) 0.4243(6) 0.0325(19) Uani 1 1 d . . .
H6 H 0.1011 0.8099 0.4387 0.039 Uiso 1 1 calc R . .
C7 C 0.0469(6) 0.8106(3) -0.0011(6) 0.0198(15) Uani 1 1 d . . .
C8 C 0.0188(7) 0.7767(3) -0.0978(6) 0.0303(18) Uani 1 1 d . . .
H8 H -0.0476 0.7511 -0.1167 0.036 Uiso 1 1 calc R . .
C9 C 0.0845(7) 0.7796(3) -0.1655(6) 0.0336(19) Uani 1 1 d . . .
H9 H 0.0625 0.7571 -0.2321 0.040 Uiso 1 1 calc R . .
C10 C 0.1837(7) 0.8156(3) -0.1369(6) 0.0272(17) Uani 1 1 d . . .
H10 H 0.2321 0.8158 -0.1819 0.033 Uiso 1 1 calc R . .
C11 C 0.2136(6) 0.8515(3) -0.0434(6) 0.0216(16) Uani 1 1 d . . .
C12 C 0.1429(6) 0.8492(3) 0.0204(6) 0.0207(16) Uani 1 1 d . . .
C13 C 0.3262(7) 0.8897(3) -0.0116(7) 0.035(2) Uani 1 1 d . . .
C14 C 0.3181(9) 0.9233(4) -0.1204(8) 0.056(3) Uani 1 1 d . . .
H14A H 0.2417 0.9447 -0.1493 0.085 Uiso 1 1 calc R . .
H14B H 0.3203 0.8968 -0.1790 0.085 Uiso 1 1 calc R . .
H14C H 0.3872 0.9493 -0.1011 0.085 Uiso 1 1 calc R . .
C15 C 0.4380(8) 0.8528(4) 0.0278(10) 0.069(3) Uani 1 1 d . . .
H15A H 0.5111 0.8765 0.0491 0.104 Uiso 1 1 calc R . .
H15B H 0.4352 0.8274 -0.0340 0.104 Uiso 1 1 calc R . .
H15C H 0.4405 0.8306 0.0938 0.104 Uiso 1 1 calc R . .
C16 C 0.3309(6) 0.9298(3) 0.0829(6) 0.0260(17) Uani 1 1 d . . .
C17 C 0.4189(7) 0.9713(3) 0.1173(7) 0.040(2) Uani 1 1 d . . .
H17 H 0.4739 0.9749 0.0794 0.048 Uiso 1 1 calc R . .
C18 C 0.4292(8) 1.0075(4) 0.2044(8) 0.055(3) Uani 1 1 d . . .
H18 H 0.4894 1.0362 0.2248 0.066 Uiso 1 1 calc R . .
C19 C 0.3535(7) 1.0023(3) 0.2618(7) 0.040(2) Uani 1 1 d . . .
H19 H 0.3634 1.0269 0.3237 0.049 Uiso 1 1 calc R . .
C20 C 0.2626(7) 0.9621(3) 0.2322(6) 0.0264(17) Uani 1 1 d . . .
C21 C 0.2542(6) 0.9263(3) 0.1412(6) 0.0248(17) Uani 1 1 d . . .
C22 C -0.1920(6) 0.8085(3) 0.0041(7) 0.0302(18) Uani 1 1 d . . .
H22 H -0.2073 0.7802 -0.0581 0.036 Uiso 1 1 calc R . .
C23 C -0.2217(7) 0.8662(3) -0.0532(7) 0.0340(19) Uani 1 1 d . . .
H23A H -0.3054 0.8661 -0.1096 0.051 Uiso 1 1 calc R . .
H23B H -0.1651 0.8744 -0.0910 0.051 Uiso 1 1 calc R . .
H23C H -0.2135 0.8951 0.0044 0.051 Uiso 1 1 calc R . .
C24 C -0.2767(7) 0.7934(3) 0.0654(7) 0.037(2) Uani 1 1 d . . .
H24A H -0.2622 0.8192 0.1295 0.055 Uiso 1 1 calc R . .
H24B H -0.2605 0.7546 0.0938 0.055 Uiso 1 1 calc R . .
H24C H -0.3616 0.7966 0.0123 0.055 Uiso 1 1 calc R . .
C25 C -0.0155(7) 0.7248(3) 0.1313(6) 0.0248(17) Uani 1 1 d . . .
H25 H -0.0847 0.7055 0.0705 0.030 Uiso 1 1 calc R . .
C26 C 0.1008(8) 0.6981(3) 0.1325(7) 0.043(2) Uani 1 1 d . . .
H26A H 0.1710 0.7194 0.1837 0.064 Uiso 1 1 calc R . .
H26B H 0.1011 0.6986 0.0553 0.064 Uiso 1 1 calc R . .
H26C H 0.1056 0.6591 0.1590 0.064 Uiso 1 1 calc R . .
C27 C -0.0301(8) 0.7137(3) 0.2437(7) 0.039(2) Uani 1 1 d . . .
H27A H -0.0421 0.6733 0.2513 0.058 Uiso 1 1 calc R . .
H27B H -0.1008 0.7345 0.2453 0.058 Uiso 1 1 calc R . .
H27C H 0.0434 0.7262 0.3069 0.058 Uiso 1 1 calc R . .
C28 C 0.2492(7) 0.9647(3) 0.4574(6) 0.041(2) Uani 1 1 d D . .
H28A H 0.2940 1.0012 0.4657 0.049 Uiso 0.759(17) 1 calc PR A 1
H28B H 0.2557 1.0060 0.4746 0.049 Uiso 0.241(17) 1 d PR A 2
C29A C 0.3405(12) 0.9195(5) 0.5075(12) 0.054(3) Uiso 0.759(17) 1 d PD A 1
H29A H 0.3821 0.9260 0.5894 0.081 Uiso 0.759(17) 1 calc PR A 1
H29B H 0.4004 0.9199 0.4713 0.081 Uiso 0.759(17) 1 calc PR A 1
H29C H 0.2994 0.8829 0.4947 0.081 Uiso 0.759(17) 1 calc PR A 1
C30A C 0.1595(11) 0.9707(6) 0.5184(11) 0.054(3) Uiso 0.759(17) 1 d PD A 1
H30A H 0.1150 0.9353 0.5123 0.081 Uiso 0.759(17) 1 calc PR A 1
H30B H 0.1017 1.0012 0.4829 0.081 Uiso 0.759(17) 1 calc PR A 1
H30C H 0.2048 0.9796 0.5989 0.081 Uiso 0.759(17) 1 calc PR A 1
C29B C 0.370(2) 0.9347(12) 0.476(3) 0.054(3) Uiso 0.241(17) 1 d PD A 2
H29D H 0.4275 0.9410 0.5548 0.081 Uiso 0.241(17) 1 calc PR A 2
H29E H 0.4051 0.9497 0.4233 0.081 Uiso 0.241(17) 1 calc PR A 2
H29F H 0.3558 0.8941 0.4634 0.081 Uiso 0.241(17) 1 calc PR A 2
C30B C 0.198(3) 0.9422(16) 0.543(3) 0.054(3) Uiso 0.241(17) 1 d PD A 2
H30D H 0.1138 0.9547 0.5213 0.081 Uiso 0.241(17) 1 calc PR A 2
H30E H 0.2474 0.9564 0.6190 0.081 Uiso 0.241(17) 1 calc PR A 2
H30F H 0.2012 0.9009 0.5433 0.081 Uiso 0.241(17) 1 calc PR A 2
C31 C 0.0604(8) 1.0184(3) 0.2632(8) 0.047(2) Uani 1 1 d . . .
H31 H -0.0080 1.0131 0.2901 0.056 Uiso 1 1 calc R A .
C32 C 0.0036(8) 1.0225(4) 0.1342(8) 0.054(3) Uani 1 1 d . A .
H32A H -0.0474 1.0564 0.1123 0.081 Uiso 1 1 calc R . .
H32B H -0.0465 0.9891 0.1032 0.081 Uiso 1 1 calc R . .
H32C H 0.0682 1.0248 0.1038 0.081 Uiso 1 1 calc R . .
C33 C 0.1187(10) 1.0724(4) 0.3098(9) 0.072(3) Uani 1 1 d . A .
H33A H 0.1922 1.0772 0.2928 0.108 Uiso 1 1 calc R . .
H33B H 0.1410 1.0728 0.3925 0.108 Uiso 1 1 calc R . .
H33C H 0.0619 1.1033 0.2753 0.108 Uiso 1 1 calc R . .

loop_
_atom_site_aniso_label
_atom_site_aniso_U_11
_atom_site_aniso_U_22
_atom_site_aniso_U_33
_atom_site_aniso_U_23
_atom_site_aniso_U_13
_atom_site_aniso_U_12
Rh 0.0239(3) 0.0155(3) 0.0262(3) 0.0000(3) 0.0116(2) 0.0003(3)
Cl1 0.0337(12) 0.0264(10) 0.0527(14) 0.0071(9) 0.0130(10) 0.0032(9)
Cl2 0.0363(12) 0.0277(10) 0.0482(13) 0.0015(9) 0.0184(10) 0.0054(9)
Cl3 0.0440(14) 0.0471(13) 0.0677(16) -0.0049(11) 0.0335(12) -0.0006(11)
P1 0.0252(11) 0.0184(10) 0.0308(11) 0.0000(8) 0.0146(9) -0.0013(8)
P2 0.0371(12) 0.0141(9) 0.0311(12) -0.0011(8) 0.0163(10) 0.0023(9)
O1 0.024(3) 0.016(3) 0.035(3) -0.006(2) 0.019(2) -0.004(2)
C1 0.037(5) 0.020(4) 0.031(4) -0.009(3) 0.015(4) -0.007(3)
C2 0.044(5) 0.030(5) 0.027(4) -0.012(4) 0.013(4) 0.000(4)
C3 0.041(5) 0.029(4) 0.044(5) -0.014(4) 0.026(4) -0.007(4)
C4 0.048(6) 0.031(5) 0.050(6) -0.010(4) 0.031(5) 0.003(4)
C5 0.058(6) 0.031(5) 0.029(5) 0.004(4) 0.020(4) 0.010(4)
C6 0.045(5) 0.024(4) 0.036(5) -0.007(4) 0.024(4) -0.009(4)
C7 0.022(4) 0.010(3) 0.029(4) -0.001(3) 0.012(3) -0.001(3)
C8 0.029(4) 0.024(4) 0.036(5) -0.003(4) 0.010(4) -0.007(3)
C9 0.043(5) 0.034(5) 0.029(5) -0.008(4) 0.019(4) -0.007(4)
C10 0.032(4) 0.023(4) 0.036(5) -0.003(3) 0.023(4) -0.004(3)
C11 0.025(4) 0.009(3) 0.033(4) -0.002(3) 0.012(3) 0.002(3)
C12 0.021(4) 0.014(3) 0.025(4) -0.005(3) 0.006(3) 0.001(3)
C13 0.039(5) 0.022(4) 0.053(5) -0.016(4) 0.028(4) -0.010(4)
C14 0.075(7) 0.049(6) 0.067(7) -0.014(5) 0.053(6) -0.027(5)
C15 0.027(5) 0.045(6) 0.129(10) -0.046(6) 0.021(6) -0.004(4)
C16 0.025(4) 0.015(4) 0.042(5) -0.001(3) 0.017(4) 0.001(3)
C17 0.041(5) 0.032(5) 0.060(6) -0.015(4) 0.033(5) -0.016(4)
C18 0.053(6) 0.047(6) 0.076(7) -0.031(5) 0.039(6) -0.027(5)
C19 0.040(5) 0.039(5) 0.049(6) -0.027(4) 0.025(4) -0.023(4)
C20 0.031(4) 0.013(4) 0.034(5) -0.004(3) 0.011(4) 0.000(3)
C21 0.017(4) 0.014(4) 0.041(5) 0.007(3) 0.007(3) 0.003(3)
C22 0.021(4) 0.028(4) 0.042(5) -0.007(4) 0.012(4) -0.003(3)
C23 0.026(4) 0.026(4) 0.044(5) -0.001(4) 0.006(4) 0.000(4)
C24 0.025(4) 0.034(5) 0.054(6) -0.009(4) 0.019(4) -0.007(4)
C25 0.032(4) 0.015(4) 0.031(4) -0.001(3) 0.016(4) 0.000(3)
C26 0.050(6) 0.029(5) 0.050(6) 0.009(4) 0.021(5) 0.014(4)
C27 0.043(5) 0.022(4) 0.058(6) 0.007(4) 0.026(5) 0.000(4)
C28 0.063(6) 0.024(4) 0.034(5) -0.007(4) 0.015(4) -0.006(4)
C31 0.063(6) 0.030(5) 0.062(7) -0.002(4) 0.040(5) 0.007(4)
C32 0.047(6) 0.037(5) 0.075(8) 0.019(5) 0.020(5) 0.011(4)
C33 0.103(9) 0.036(6) 0.069(8) -0.008(5) 0.025(7) -0.001(6)

loop_
_atom_type_symbol
_atom_type_description
_atom_type_scat_dispersion_real
_atom_type_scat_dispersion_imag
_atom_type_scat_source
C C 0.0033 0.0016 'International Tables Vol C Tables 4.2.6.8 and 6.1.1.4'
H H 0.0000 0.0000 'International Tables Vol C Tables 4.2.6.8 and 6.1.1.4'
O O 0.0106 0.0060 'International Tables Vol C Tables 4.2.6.8 and 6.1.1.4'
P P 0.1023 0.0942 'International Tables Vol C Tables 4.2.6.8 and 6.1.1.4'
Cl Cl 0.1484 0.1585 'International Tables Vol C Tables 4.2.6.8 and 6.1.1.4'
Rh Rh -1.1178 0.9187 'International Tables Vol C Tables 4.2.6.8 and 6.1.1.4'

loop_
_geom_angle_atom_site_label_1
_geom_angle_atom_site_label_2
_geom_angle_atom_site_label_3
_geom_angle
C1 Rh O1 178.8(3)
C1 Rh P2 98.0(2)
O1 Rh P2 81.96(12)
C1 Rh P1 97.9(2)
O1 Rh P1 82.00(12)
P2 Rh P1 161.46(7)
C1 Rh Cl1 102.5(2)
O1 Rh Cl1 78.69(13)
P2 Rh Cl1 93.98(7)
P1 Rh Cl1 91.91(7)
C1 Rh H01 88(2)
O1 Rh H01 91(2)
P2 Rh H01 92(2)
P1 Rh H01 80(2)
Cl1 Rh H01 167(2)
C7 P1 C22 102.6(3)
C7 P1 C25 103.7(3)
C22 P1 C25 102.5(3)
C7 P1 Rh 100.7(2)
C22 P1 Rh 119.8(2)
C25 P1 Rh 124.3(2)
C20 P2 C28 105.7(4)
C20 P2 C31 103.8(4)
C28 P2 C31 104.7(4)
C20 P2 Rh 100.8(2)
C28 P2 Rh 124.5(3)
C31 P2 Rh 115.1(3)
C12 O1 C21 119.5(5)
C12 O1 Rh 120.5(4)
C21 O1 Rh 119.6(4)
C2 C1 C6 114.4(7)
C2 C1 Rh 129.9(6)
C6 C1 Rh 115.7(6)
C1 C2 C3 122.0(7)
C1 C2 Cl2 121.1(6)
C3 C2 Cl2 116.9(6)
C4 C3 C2 121.4(7)
C4 C3 Cl3 118.5(6)
C2 C3 Cl3 120.1(6)
C3 C4 C5 117.4(8)
C3 C4 H4 121.3
C5 C4 H4 121.3
C4 C5 C6 122.4(8)
C4 C5 H5 118.8
C6 C5 H5 118.8
C5 C6 C1 122.2(8)
C5 C6 H6 118.9
C1 C6 H6 118.9
C8 C7 C12 116.9(6)
C8 C7 P1 121.6(5)
C12 C7 P1 121.4(5)
C9 C8 C7 121.4(7)
C9 C8 H8 119.3
C7 C8 H8 119.3
C8 C9 C10 119.9(7)
C8 C9 H9 120.1
C10 C9 H9 120.1
C9 C10 C11 121.1(7)
C9 C10 H10 119.4
C11 C10 H10 119.4
C12 C11 C10 117.6(6)
C12 C11 C13 122.2(6)
C10 C11 C13 120.1(6)
C11 C12 C7 122.9(6)
C11 C12 O1 122.3(6)
C7 C12 O1 114.8(6)
C15 C13 C16 109.7(7)
C15 C13 C11 108.1(6)
C16 C13 C11 110.3(6)
C15 C13 C14 109.9(8)
C16 C13 C14 110.6(6)
C11 C13 C14 108.1(7)
C13 C14 H14A 109.5
C13 C14 H14B 109.5
H14A C14 H14B 109.5
C13 C14 H14C 109.5
H14A C14 H14C 109.5
H14B C14 H14C 109.5
C13 C15 H15A 109.5
C13 C15 H15B 109.5
H15A C15 H15B 109.5
C13 C15 H15C 109.5
H15A C15 H15C 109.5
H15B C15 H15C 109.5
C21 C16 C17 116.5(7)
C21 C16 C13 123.7(6)
C17 C16 C13 119.8(7)
C18 C17 C16 122.0(8)
C18 C17 H17 119.0
C16 C17 H17 119.0
C19 C18 C17 120.1(8)
C19 C18 H18 119.9
C17 C18 H18 119.9
C18 C19 C20 121.5(7)
C18 C19 H19 119.3
C20 C19 H19 119.3
C19 C20 C21 116.5(7)
C19 C20 P2 122.9(6)
C21 C20 P2 120.6(5)
C16 C21 C20 123.4(7)
C16 C21 O1 121.2(6)
C20 C21 O1 115.5(6)
C23 C22 C24 112.1(6)
C23 C22 P1 112.3(5)
C24 C22 P1 112.0(6)
C23 C22 H22 106.6
C24 C22 H22 106.6
P1 C22 H22 106.6
C22 C23 H23A 109.5
C22 C23 H23B 109.5
H23A C23 H23B 109.5
C22 C23 H23C 109.5
H23A C23 H23C 109.5
H23B C23 H23C 109.5
C22 C24 H24A 109.5
C22 C24 H24B 109.5
H24A C24 H24B 109.5
C22 C24 H24C 109.5
H24A C24 H24C 109.5
H24B C24 H24C 109.5
C26 C25 C27 110.1(6)
C26 C25 P1 114.8(5)
C27 C25 P1 110.3(5)
C26 C25 H25 107.1
C27 C25 H25 107.1
P1 C25 H25 107.1
C25 C26 H26A 109.5
C25 C26 H26B 109.5
H26A C26 H26B 109.5
C25 C26 H26C 109.5
H26A C26 H26C 109.5
H26B C26 H26C 109.5
C25 C27 H27A 109.5
C25 C27 H27B 109.5
H27A C27 H27B 109.5
C25 C27 H27C 109.5
H27A C27 H27C 109.5
H27B C27 H27C 109.5
C29A C28 C30B 82.1(10)
C29A C28 C29B 27.4(4)
C30B C28 C29B 108.8(9)
C29A C28 C30A 112.5(7)
C30B C28 C30A 30.7(11)
C29B C28 C30A 138.2(10)
C29A C28 P2 113.7(7)
C30B C28 P2 117.5(15)
C29B C28 P2 104.7(16)
C30A C28 P2 106.8(7)
C29A C28 H28A 107.9
C30B C28 H28A 124.5
C29B C28 H28A 87.5
C30A C28 H28A 107.9
P2 C28 H28A 107.9
C29A C28 H28B 129.0
C30B C28 H28B 102.0
C29B C28 H28B 115.4
C30A C28 H28B 79.1
P2 C28 H28B 109.0
H28A C28 H28B 30.1
C28 C29A H29A 109.5
C28 C29A H29B 109.5
C28 C29A H29C 109.5
C28 C30A H30A 109.5
C28 C30A H30B 109.5
C28 C30A H30C 109.5
C28 C29B H29D 109.5
C28 C29B H29E 109.5
H29D C29B H29E 109.5
C28 C29B H29F 109.5
H29D C29B H29F 109.5
H29E C29B H29F 109.5
C28 C30B H30D 109.5
C28 C30B H30E 109.5
H30D C30B H30E 109.5
C28 C30B H30F 109.5
H30D C30B H30F 109.5
H30E C30B H30F 109.5
C33 C31 C32 109.0(8)
C33 C31 P2 116.9(7)
C32 C31 P2 109.8(6)
C33 C31 H31 106.9
C32 C31 H31 106.9
P2 C31 H31 106.9
C31 C32 H32A 109.5
C31 C32 H32B 109.5
H32A C32 H32B 109.5
C31 C32 H32C 109.5
H32A C32 H32C 109.5
H32B C32 H32C 109.5
C31 C33 H33A 109.5
C31 C33 H33B 109.5
H33A C33 H33B 109.5
C31 C33 H33C 109.5
H33A C33 H33C 109.5
H33B C33 H33C 109.5

loop_
_geom_bond_atom_site_label_1
_geom_bond_atom_site_label_2
_geom_bond_distance
Rh C1 2.011(7)
Rh O1 2.218(4)
Rh P2 2.291(2)
Rh P1 2.301(2)
Rh Cl1 2.522(2)
Rh H01 1.585(10)
Cl2 C2 1.749(8)
Cl3 C3 1.751(8)
P1 C7 1.824(7)
P1 C22 1.839(7)
P1 C25 1.871(7)
P2 C20 1.830(8)
P2 C28 1.836(8)
P2 C31 1.852(8)
O1 C12 1.405(8)
O1 C21 1.407(8)
C1 C2 1.395(10)
C1 C6 1.430(10)
C2 C3 1.422(10)
C3 C4 1.370(11)
C4 C5 1.374(11)
C4 H4 0.9500
C5 C6 1.377(10)
C5 H5 0.9500
C6 H6 0.9500
C7 C8 1.398(10)
C7 C12 1.404(9)
C8 C9 1.362(10)
C8 H8 0.9500
C9 C10 1.385(10)
C9 H9 0.9500
C10 C11 1.392(9)
C10 H10 0.9500
C11 C12 1.370(9)
C11 C13 1.536(10)
C13 C15 1.508(11)
C13 C16 1.513(10)
C13 C14 1.564(12)
C14 H14A 0.9800
C14 H14B 0.9800
C14 H14C 0.9800
C15 H15A 0.9800
C15 H15B 0.9800
C15 H15C 0.9800
C16 C21 1.376(10)
C16 C17 1.381(10)
C17 C18 1.366(11)
C17 H17 0.9500
C18 C19 1.358(11)
C18 H18 0.9500
C19 C20 1.382(10)
C19 H19 0.9500
C20 C21 1.406(10)
C22 C23 1.526(10)
C22 C24 1.527(10)
C22 H22 1.0000
C23 H23A 0.9800
C23 H23B 0.9800
C23 H23C 0.9800
C24 H24A 0.9800
C24 H24B 0.9800
C24 H24C 0.9800
C25 C26 1.512(10)
C25 C27 1.522(10)
C25 H25 1.0000
C26 H26A 0.9800
C26 H26B 0.9800
C26 H26C 0.9800
C27 H27A 0.9800
C27 H27B 0.9800
C27 H27C 0.9800
C28 C29A 1.485(10)
C28 C30B 1.522(12)
C28 C29B 1.539(12)
C28 C30A 1.539(10)
C28 H28A 1.0000
C28 H28B 1.0000
C29A H29A 0.9800
C29A H29B 0.9800
C29A H29C 0.9800
C30A H30A 0.9800
C30A H30B 0.9800
C30A H30C 0.9800
C29B H29D 0.9800
C29B H29E 0.9800
C29B H29F 0.9800
C30B H30D 0.9800
C30B H30E 0.9800
C30B H30F 0.9800
C31 C33 1.471(12)
C31 C32 1.519(12)
C31 H31 1.0000
C32 H32A 0.9800
C32 H32B 0.9800
C32 H32C 0.9800
C33 H33A 0.9800
C33 H33B 0.9800
C33 H33C 0.9800
